data_2223324
loop_
_publ_author_name
'Wang, Hong-Yong'
'Xie, Min-Hao'
'Luo, Shi-Neng'
'Zou, Pei'
'Liu, Ya-Ling'

_publ_section_title
;
 3,5-Dinitrobenzoyl chloride
;
_journal_coeditor_code CI2867
_journal_issue 10
_journal_name_full 'Acta Crystallographica Section E'
_journal_page_first o2460
_journal_paper_doi 10.1107/S1600536809036228
_journal_volume 65
_journal_year 2009
_chemical_formula_iupac 'C7 H3 Cl N2 O5'
_chemical_formula_moiety 'C7 H3 Cl N2 O5'
_chemical_formula_sum 'C7 H3 Cl N2 O5'
_chemical_formula_weight 230.56
_chemical_name_systematic
;
3,5-Dinitrobenzoyl chloride
;
_space_group_IT_number 33
_symmetry_cell_setting orthorhombic
_symmetry_space_group_name_Hall 'P 2c -2n'
_symmetry_space_group_name_H-M 'P n a 21'
_atom_sites_solution_hydrogens geom
_atom_sites_solution_primary direct
_atom_sites_solution_secondary difmap
_audit_creation_method SHELXL-97
_cell_angle_alpha 90.00
_cell_angle_beta 90.00
_cell_angle_gamma 90.00
_cell_formula_units_Z 4
_cell_length_a 18.295(4)
_cell_length_b 8.3924(19)
_cell_length_c 5.7362(13)
_cell_measurement_reflns_used 2915
_cell_measurement_temperature 93(2)
_cell_measurement_theta_max 27.50
_cell_measurement_theta_min 3.29
_cell_volume 880.7(3)
_computing_cell_refinement 'RAPID-AUTO (Rigaku 2004)'
_computing_data_collection 'RAPID-AUTO (Rigaku 2004)'
_computing_data_reduction 'RAPID-AUTO (Rigaku 2004)'
_computing_molecular_graphics 'SHELXTL (Sheldrick, 2008)'
_computing_publication_material 'SHELXTL (Sheldrick, 2008)'
_computing_structure_refinement 'SHELXL97 (Sheldrick, 2008)'
_computing_structure_solution 'SHELXS97 (Sheldrick, 2008)'
_diffrn_ambient_temperature 93(2)
_diffrn_measured_fraction_theta_full 0.998
_diffrn_measured_fraction_theta_max 0.998
_diffrn_measurement_device_type 'Rigaku SPIDER'
_diffrn_measurement_method '\w scans'
_diffrn_radiation_monochromator graphite
_diffrn_radiation_source 'Rotating Anode'
_diffrn_radiation_type MoK\a
_diffrn_radiation_wavelength 0.71073
_diffrn_reflns_av_R_equivalents 0.0245
_diffrn_reflns_av_sigmaI/netI 0.0285
_diffrn_reflns_limit_h_max 22
_diffrn_reflns_limit_h_min -23
_diffrn_reflns_limit_k_max 10
_diffrn_reflns_limit_k_min -10
_diffrn_reflns_limit_l_max 7
_diffrn_reflns_limit_l_min -7
_diffrn_reflns_number 6904
_diffrn_reflns_theta_full 27.49
_diffrn_reflns_theta_max 27.49
_diffrn_reflns_theta_min 3.29
_diffrn_standards_decay_% 0
_diffrn_standards_interval_count 0
_diffrn_standards_interval_time 0
_diffrn_standards_number 0
_exptl_absorpt_coefficient_mu 0.437
_exptl_absorpt_correction_type none
_exptl_crystal_colour Colourless
_exptl_crystal_density_diffrn 1.739
_exptl_crystal_density_method 'not measured'
_exptl_crystal_description Block
_exptl_crystal_F_000 464
_exptl_crystal_size_max 0.37
_exptl_crystal_size_mid 0.33
_exptl_crystal_size_min 0.27
_refine_diff_density_max 0.397
_refine_diff_density_min -0.215
_refine_ls_abs_structure_details 'Flack (1983), 905 Friedel pairs'
_refine_ls_abs_structure_Flack 0.08(9)
_refine_ls_extinction_method none
_refine_ls_goodness_of_fit_ref 1.031
_refine_ls_hydrogen_treatment constr
_refine_ls_matrix_type full
_refine_ls_number_parameters 164
_refine_ls_number_reflns 2011
_refine_ls_number_restraints 29
_refine_ls_restrained_S_all 1.043
_refine_ls_R_factor_all 0.0408
_refine_ls_R_factor_gt 0.0381
_refine_ls_shift/su_max 0.001
_refine_ls_shift/su_mean <0.001
_refine_ls_structure_factor_coef Fsqd
_refine_ls_weighting_details 'calc w=1/[\s^2^(Fo^2^)+(0.0626P)^2^] where P=(Fo^2^+2Fc^2^)/3'
_refine_ls_weighting_scheme calc
_refine_ls_wR_factor_gt 0.0951
_refine_ls_wR_factor_ref 0.0974
_reflns_number_gt 1835
_reflns_number_total 2011
_reflns_threshold_expression I>2\s(I)
_cod_data_source_file ci2867.cif
_cod_data_source_block I
_cod_depositor_comments
;
The following automatic conversions were performed:
'_symmetry_cell_setting' value 'Orthorhombic' changed to 'orthorhombic'
according to '/home/saulius/struct/CIF-dictionaries/cif_core.dic'
dictionary named 'cif_core.dic' version 2.4.1 from 2010-06-29.

Automatic conversion script
Id: cif_fix_enum 1527 2010-12-29 10:47:43Z saulius 

The following automatic conversions were performed:

'_symmetry_cell_setting' value 'Orthorhombic' changed to
'orthorhombic' according to
/home/saulius/struct/CIF-dictionaries/cif_core.dic dictionary named
'cif_core.dic' version 2.4.1 from 2010-06-29.

Automatic conversion script
Id: cif_fix_values 1715 2011-07-08 13:25:40Z adriana 
;
_cod_database_code 2223324
_cod_database_fobs_code 2223324

loop_
_symmetry_equiv_pos_as_xyz
'x, y, z'
'-x, -y, z+1/2'
'x+1/2, -y+1/2, z'
'-x+1/2, y+1/2, z+1/2'

loop_
_atom_site_type_symbol
_atom_site_label
_atom_site_fract_x
_atom_site_fract_y
_atom_site_fract_z
_atom_site_U_iso_or_equiv
_atom_site_adp_type
_atom_site_calc_flag
_atom_site_refinement_flags
_atom_site_occupancy
_atom_site_disorder_assembly
_atom_site_disorder_group
Cl Cl1 0.43221(12) 0.5812(3) 0.3714(5) 0.0418(5) Uani d PD 0.505(5) A 1
C C7 0.3864(3) 0.4499(11) 0.5519(12) 0.0289(16) Uani d PD 0.505(5) A 1
O O1 0.3635(5) 0.4892(13) 0.7358(18) 0.098(5) Uani d PDU 0.505(5) A 1
Cl Cl1' 0.37524(15) 0.5156(3) 0.7640(4) 0.0442(5) Uani d PDU 0.495(5) A 2
C C7' 0.4064(3) 0.4534(13) 0.4960(13) 0.035(2) Uani d PD 0.495(5) A 2
O O1' 0.4432(5) 0.5374(11) 0.377(2) 0.083(3) Uani d PDU 0.495(5) A 2
C C1 0.38140(12) 0.2885(3) 0.4413(4) 0.0325(5) Uani d D 1 . .
C C2 0.41455(11) 0.2335(3) 0.2394(4) 0.0324(5) Uani d . 1 A .
H H2 0.4468 0.2995 0.1526 0.039 Uiso calc R 1 . .
C C3 0.39917(11) 0.0787(2) 0.1677(4) 0.0277(4) Uani d . 1 . .
C C4 0.35290(10) -0.0199(2) 0.2878(4) 0.0276(4) Uani d . 1 A .
H H4 0.3428 -0.1251 0.2355 0.033 Uiso calc R 1 . .
C C5 0.32173(11) 0.0400(2) 0.4872(4) 0.0288(4) Uani d . 1 . .
C C6 0.33439(11) 0.1924(2) 0.5677(4) 0.0320(5) Uani d . 1 A .
H H6 0.3115 0.2303 0.7057 0.038 Uiso calc R 1 . .
N N1 0.43482(9) 0.0200(2) -0.0448(3) 0.0308(4) Uani d . 1 A .
N N2 0.27342(10) -0.0636(2) 0.6268(3) 0.0361(4) Uani d . 1 A .
O O2 0.47388(8) 0.10880(19) -0.1549(3) 0.0384(4) Uani d . 1 . .
O O3 0.42041(8) -0.1304(2) -0.1076(3) 0.0426(4) Uani d U 1 . .
O O4 0.25855(9) -0.19494(18) 0.5508(3) 0.0396(4) Uani d . 1 . .
O O5 0.25255(10) -0.0136(3) 0.8142(4) 0.0579(6) Uani d . 1 . .

loop_
_atom_site_aniso_label
_atom_site_aniso_U_11
_atom_site_aniso_U_22
_atom_site_aniso_U_33
_atom_site_aniso_U_12
_atom_site_aniso_U_13
_atom_site_aniso_U_23
Cl1 0.0443(8) 0.0269(9) 0.0541(9) -0.0110(6) 0.0055(7) -0.0027(8)
C7 0.033(3) 0.026(2) 0.028(3) 0.006(3) 0.003(3) -0.008(3)
O1 0.108(7) 0.085(6) 0.100(7) 0.003(4) -0.004(5) -0.006(4)
Cl1' 0.0540(9) 0.0372(8) 0.0414(9) -0.0016(7) 0.0034(7) 0.0000(8)
C7' 0.029(3) 0.044(3) 0.034(4) 0.001(3) 0.005(3) -0.014(3)
O1' 0.104(6) 0.056(5) 0.088(5) -0.021(4) 0.030(4) -0.030(4)
C1 0.0386(11) 0.0261(10) 0.0328(11) 0.0017(8) -0.0118(9) -0.0037(9)
C2 0.0353(11) 0.0284(10) 0.0336(11) -0.0030(8) -0.0078(9) 0.0027(10)
C3 0.0295(10) 0.0283(10) 0.0253(10) 0.0033(7) -0.0041(8) -0.0008(8)
C4 0.0286(9) 0.0258(9) 0.0286(11) 0.0003(7) -0.0061(8) -0.0030(8)
C5 0.0280(9) 0.0315(10) 0.0268(10) -0.0007(8) -0.0032(8) -0.0012(9)
C6 0.0352(11) 0.0325(10) 0.0283(10) 0.0055(9) -0.0061(9) -0.0048(9)
N1 0.0333(9) 0.0310(9) 0.0281(9) 0.0011(7) -0.0009(7) -0.0007(8)
N2 0.0370(10) 0.0394(10) 0.0320(10) -0.0078(8) 0.0004(9) -0.0085(9)
O2 0.0372(8) 0.0431(9) 0.0348(9) -0.0005(6) 0.0045(7) 0.0076(7)
O3 0.0345(8) 0.0728(12) 0.0205(7) 0.0114(7) 0.0055(6) -0.0008(9)
O4 0.0452(9) 0.0383(8) 0.0355(8) -0.0115(7) -0.0003(7) -0.0075(7)
O5 0.0665(12) 0.0637(13) 0.0435(12) -0.0216(10) 0.0226(9) -0.0250(10)

loop_
_atom_type_symbol
_atom_type_description
_atom_type_scat_dispersion_real
_atom_type_scat_dispersion_imag
_atom_type_scat_source
C C 0.0033 0.0016 'International Tables Vol C Tables 4.2.6.8 and 6.1.1.4'
H H 0.0000 0.0000 'International Tables Vol C Tables 4.2.6.8 and 6.1.1.4'
N N 0.0061 0.0033 'International Tables Vol C Tables 4.2.6.8 and 6.1.1.4'
O O 0.0106 0.0060 'International Tables Vol C Tables 4.2.6.8 and 6.1.1.4'
Cl Cl 0.1484 0.1585 'International Tables Vol C Tables 4.2.6.8 and 6.1.1.4'

loop_
_geom_angle_atom_site_label_1
_geom_angle_atom_site_label_2
_geom_angle_atom_site_label_3
_geom_angle_site_symmetry_1
_geom_angle_site_symmetry_3
_geom_angle
_geom_angle_publ_flag
O1 C7 C1 . . 127.5(9) ?
O1 C7 Cl1 . . 121.9(9) ?
C1 C7 Cl1 . . 110.6(4) ?
O1' C7' C1 . . 127.1(9) ?
O1' C7' Cl1' . . 121.3(10) ?
C1 C7' Cl1' . . 111.6(5) ?
C6 C1 C2 . . 121.02(19) ?
C6 C1 C7' . . 128.4(3) ?
C2 C1 C7' . . 110.5(3) ?
C6 C1 C7 . . 110.1(3) ?
C2 C1 C7 . . 128.9(3) ?
C1 C2 C3 . . 118.0(2) ?
C1 C2 H2 . . 121.0 ?
C3 C2 H2 . . 121.0 ?
C4 C3 C2 . . 122.7(2) ?
C4 C3 N1 . . 119.31(18) ?
C2 C3 N1 . . 117.96(19) ?
C3 C4 C5 . . 117.00(19) ?
C3 C4 H4 . . 121.5 ?
C5 C4 H4 . . 121.5 ?
C4 C5 C6 . . 123.3(2) ?
C4 C5 N2 . . 118.99(18) ?
C6 C5 N2 . . 117.72(19) ?
C5 C6 C1 . . 118.0(2) ?
C5 C6 H6 . . 121.0 ?
C1 C6 H6 . . 121.0 ?
O2 N1 O3 . . 123.80(18) ?
O2 N1 C3 . . 119.29(18) ?
O3 N1 C3 . . 116.89(16) ?
O5 N2 O4 . . 124.1(2) ?
O5 N2 C5 . . 117.64(18) ?
O4 N2 C5 . . 118.26(18) ?

loop_
_geom_bond_atom_site_label_1
_geom_bond_atom_site_label_2
_geom_bond_site_symmetry_2
_geom_bond_distance
_geom_bond_publ_flag
Cl1 C7 . 1.728(8) ?
C7 O1 . 1.182(9) ?
C7 C1 . 1.499(9) ?
Cl1' C7' . 1.720(9) ?
C7' O1' . 1.190(8) ?
C7' C1 . 1.491(11) ?
C1 C6 . 1.384(3) ?
C1 C2 . 1.387(3) ?
C2 C3 . 1.391(3) ?
C2 H2 . 0.95 ?
C3 C4 . 1.370(3) ?
C3 N1 . 1.468(3) ?
C4 C5 . 1.374(3) ?
C4 H4 . 0.95 ?
C5 C6 . 1.380(3) ?
C5 N2 . 1.476(3) ?
C6 H6 . 0.95 ?
N1 O2 . 1.210(2) ?
N1 O3 . 1.339(3) ?
N2 O5 . 1.216(3) ?
N2 O4 . 1.216(2) ?

loop_
_geom_hbond_atom_site_label_D
_geom_hbond_atom_site_label_H
_geom_hbond_atom_site_label_A
_geom_hbond_site_symmetry_A
_geom_hbond_distance_DH
_geom_hbond_distance_HA
_geom_hbond_distance_DA
_geom_hbond_angle_DHA
_geom_hbond_publ_flag
C6 H6 O4 4_555 0.95 2.44 3.386(3) 173 yes

loop_
_geom_torsion_atom_site_label_1
_geom_torsion_atom_site_label_2
_geom_torsion_atom_site_label_3
_geom_torsion_atom_site_label_4
_geom_torsion_site_symmetry_1
_geom_torsion_site_symmetry_2
_geom_torsion_site_symmetry_3
_geom_torsion_site_symmetry_4
_geom_torsion
_geom_torsion_publ_flag
O1' C7' C1 C6 . . . . -174.9(4) ?
Cl1' C7' C1 C6 . . . . 5.2(4) ?
O1' C7' C1 C2 . . . . 7.5(3) ?
Cl1' C7' C1 C2 . . . . -172.4(2) ?
O1' C7' C1 C7 . . . . -161.7(9) ?
Cl1' C7' C1 C7 . . . . 18.3(8) ?
O1 C7 C1 C6 . . . . 10.2(3) ?
Cl1 C7 C1 C6 . . . . -169.9(2) ?
O1 C7 C1 C2 . . . . -171.9(4) ?
Cl1 C7 C1 C2 . . . . 8.1(4) ?
O1 C7 C1 C7' . . . . -158.9(9) ?
Cl1 C7 C1 C7' . . . . 21.1(8) ?
C6 C1 C2 C3 . . . . 0.0(3) ?
C7' C1 C2 C3 . . . . 177.8(2) ?
C7 C1 C2 C3 . . . . -177.8(3) ?
C1 C2 C3 C4 . . . . 0.1(3) ?
C1 C2 C3 N1 . . . . -179.43(17) ?
C2 C3 C4 C5 . . . . -0.4(3) ?
N1 C3 C4 C5 . . . . 179.13(17) ?
C3 C4 C5 C6 . . . . 0.6(3) ?
C3 C4 C5 N2 . . . . -177.98(18) ?
C4 C5 C6 C1 . . . . -0.6(3) ?
N2 C5 C6 C1 . . . . 178.06(18) ?
C2 C1 C6 C5 . . . . 0.3(3) ?
C7' C1 C6 C5 . . . . -177.1(3) ?
C7 C1 C6 C5 . . . . 178.4(2) ?
C4 C3 N1 O2 . . . . 177.70(19) ?
C2 C3 N1 O2 . . . . -2.7(3) ?
C4 C3 N1 O3 . . . . -1.0(3) ?
C2 C3 N1 O3 . . . . 178.60(18) ?
C4 C5 N2 O5 . . . . 172.6(2) ?
C6 C5 N2 O5 . . . . -6.1(3) ?
C4 C5 N2 O4 . . . . -5.4(3) ?
C6 C5 N2 O4 . . . . 175.9(2) ?
